data_2005308
loop_
_publ_author_name
'Kaplan, R. W.'
'Turnbull, M. M.'

_publ_contact_author 'Mark M. Turnbull'
_publ_section_title
;
 2,2,6,6-Tetramethylpiperidinium Chloride
;
_journal_issue 8
_journal_name_full 'Acta Crystallographica Section C'
_journal_page_first 2049
_journal_page_last 2051
_journal_paper_doi 10.1107/S0108270196001679
_journal_volume 52
_journal_year 1996
_chemical_formula_iupac 'C9 H20 N + , Cl -'
_chemical_formula_sum 'C9 H20 Cl N'
_chemical_formula_weight 177.71
_chemical_name_systematic
;
 2,2,6,6-Tetramethylpiperidinium chloride
;
_space_group_IT_number 19
_symmetry_cell_setting orthorhombic
_symmetry_space_group_name_Hall 'P 2ac 2ab'
_symmetry_space_group_name_H-M 'P 21 21 21'
_audit_creation_method SHELXL
_cell_angle_alpha 90
_cell_angle_beta 90
_cell_angle_gamma 90
_cell_formula_units_Z 4
_cell_length_a 8.754(2)
_cell_length_b 8.910(1)
_cell_length_c 12.992(2)
_cell_measurement_reflns_used 28
_cell_measurement_temperature 158(2)
_cell_measurement_theta_max 12.48
_cell_measurement_theta_min 4.84
_cell_volume 1013.4(3)
_computing_cell_refinement XSCANS
_computing_data_collection 'XSCANS (Fait, 1991)'
_computing_data_reduction 'SHELXTL (Sheldrick, 1985)'
_computing_molecular_graphics SHELXTL
_computing_publication_material SHELXTL
_computing_structure_refinement 'SHELXL93 (Sheldrick, 1993)'
_computing_structure_solution 'SHELXS86 (Sheldrick, 1990)'
_diffrn_ambient_temperature 158(2)
_diffrn_measurement_device 'Siemens P4'
_diffrn_measurement_method '\w scans'
_diffrn_radiation_monochromator graphite
_diffrn_radiation_source 'fine-focus sealed tube'
_diffrn_radiation_type MoK\a
_diffrn_radiation_wavelength 0.71073
_diffrn_reflns_av_R_equivalents 0.0599
_diffrn_reflns_av_sigmaI/netI 0.0897
_diffrn_reflns_limit_h_max 10
_diffrn_reflns_limit_h_min -10
_diffrn_reflns_limit_k_max 10
_diffrn_reflns_limit_k_min 0
_diffrn_reflns_limit_l_max 15
_diffrn_reflns_limit_l_min -15
_diffrn_reflns_number 3804
_diffrn_reflns_theta_max 24.98
_diffrn_reflns_theta_min 2.77
_diffrn_standards_decay_% 3.20
_diffrn_standards_interval_count 97
_diffrn_standards_number 3
_exptl_absorpt_coefficient_mu 0.321
_exptl_absorpt_correction_T_max 0.3799
_exptl_absorpt_correction_T_min 0.3592
_exptl_absorpt_correction_type '\y scans (SHELXTL; Sheldrick, 1985)'
_exptl_crystal_colour colorless
_exptl_crystal_density_diffrn 1.165
_exptl_crystal_description small_prism
_exptl_crystal_F_000 392
_exptl_crystal_size_max .4
_exptl_crystal_size_mid .3
_exptl_crystal_size_min .15
_refine_diff_density_max .257
_refine_diff_density_min -.206
_refine_ls_abs_structure_details 'Flack (1983)'
_refine_ls_abs_structure_Flack 0.08(10)
_refine_ls_extinction_method none
_refine_ls_goodness_of_fit_all 0.819
_refine_ls_goodness_of_fit_obs 0.889
_refine_ls_hydrogen_treatment noref
_refine_ls_matrix_type full
_refine_ls_number_parameters 106
_refine_ls_number_reflns 1790
_refine_ls_number_restraints 0
_refine_ls_restrained_S_all 0.819
_refine_ls_restrained_S_obs 0.889
_refine_ls_R_factor_all 0.0551
_refine_ls_R_factor_obs 0.0405
_refine_ls_shift/esd_max -0.005
_refine_ls_shift/esd_mean 0.001
_refine_ls_structure_factor_coef Fsqd
_refine_ls_weighting_details 'w = 1/[\s^2^(Fo^2^)+(0.0343P)^2^] where P=(Fo^2^+2Fc^2^)/3'
_refine_ls_weighting_scheme calc
_refine_ls_wR_factor_all 0.0845
_refine_ls_wR_factor_obs 0.0804
_reflns_number_observed 1394
_reflns_number_total 1790
_reflns_observed_criterion >2sigma(I)
_cod_data_source_file ta1077.cif
_cod_data_source_block rwk74
_cod_depositor_comments
;
The following automatic conversions were performed:
'_symmetry_cell_setting' value 'Orthorhombic' changed to 'orthorhombic'
according to '/home/saulius/struct/CIF-dictionaries/cif_core.dic'
dictionary named 'cif_core.dic' version 2.4.1 from 2010-06-29.

Automatic conversion script
Id: cif_fix_enum 1527 2010-12-29 10:47:43Z saulius 

The following automatic conversions were performed:

'_symmetry_cell_setting' value 'Orthorhombic' changed to
'orthorhombic' according to
/home/saulius/struct/CIF-dictionaries/cif_core.dic dictionary named
'cif_core.dic' version 2.4.1 from 2010-06-29.

Automatic conversion script
Id: cif_fix_values 1715 2011-07-08 13:25:40Z adriana 

The following automatic conversions were performed:

'_refine_ls_weighting_scheme' value 'calc w =
1/[\s^2^(Fo^2^)+(0.0343P)^2^] where P=(Fo^2^+2Fc^2^)/3' was changed
to 'calc'. New tag '_refine_ls_weighting_details' was created. The
value of the new tag was set to 'w = 1/[\s^2^(Fo^2^)+(0.0343P)^2^]
where P=(Fo^2^+2Fc^2^)/3'.

Automatic conversion script
Id: cif_fix_values 3143 2015-03-26 13:38:13Z robertas 
;
_cod_original_cell_volume 1013.3(3)
_cod_database_code 2005308

loop_
_symmetry_equiv_pos_as_xyz
'x, y, z'
'-x+1/2, -y, z+1/2'
'-x, y+1/2, -z+1/2'
'x+1/2, -y+1/2, -z'

loop_
_atom_site_aniso_label
_atom_site_aniso_U_11
_atom_site_aniso_U_22
_atom_site_aniso_U_33
_atom_site_aniso_U_12
_atom_site_aniso_U_13
_atom_site_aniso_U_23
Cl 0.0279(4) 0.0202(3) 0.0366(4) -0.0011(4) -0.0021(4) 0.0026(4)
N1 0.0188(12) 0.0151(12) 0.0232(13) 0.0019(11) 0.0010(11) 0.0026(10)
C2 0.023(2) 0.0221(15) 0.020(2) 0.0017(13) -0.0001(12) -0.0058(13)
C3 0.026(2) 0.0191(14) 0.034(2) -0.0001(12) 0.002(2) -0.009(2)
C4 0.025(2) 0.0210(15) 0.043(2) -0.0002(14) 0.005(2) 0.0058(14)
C5 0.026(2) 0.027(2) 0.025(2) 0.0017(14) 0.0061(13) 0.0075(15)
C6 0.029(2) 0.023(2) 0.018(2) -0.0030(13) 0.0041(13) 0.0037(14)
C7 0.029(2) 0.036(2) 0.028(2) 0.0009(15) -0.0041(15) 0.003(2)
C8 0.038(2) 0.027(2) 0.031(2) 0.0035(15) 0.005(2) 0.0017(15)
C9 0.029(2) 0.027(2) 0.033(2) 0.0019(14) 0.011(2) 0.002(2)
C10 0.039(2) 0.030(2) 0.025(2) -0.0038(15) 0.000(2) -0.0021(15)

loop_
_atom_site_label
_atom_site_occupancy
_atom_site_fract_x
_atom_site_fract_y
_atom_site_fract_z
_atom_site_U_iso_or_equiv
_atom_site_thermal_displace_type
_atom_site_calc_flag
_atom_site_refinement_flags
_atom_site_type_symbol
Cl 1 .17837(8) .33654(8) .29046(6) .0282(2) Uani d . Cl
N1 1 .1617(3) -0.3194(3) .2327(2) .0190(5) Uani d . N
H1A 1 .159(3) -0.419(3) .247(2) .023 Uiso d . H
H1B 1 .060(3) -0.294(3) .224(2) .023 Uiso d . H
C2 1 .2266(3) -0.2289(3) .3212(2) .0217(7) Uani d . C
C3 1 .2281(3) -.0645(3) .2877(3) .0263(8) Uani d . C
H3A 1 .1216(3) -.0275(3) .2836(3) .032 Uiso calc R H
H3B 1 .2820(3) -.0043(3) .3405(3) .032 Uiso calc R H
C4 1 .3057(4) -.0411(3) .1839(2) .0297(8) Uani d . C
H4A 1 .3015(4) .0665(3) .1650(2) .036 Uiso calc R H
H4B 1 .4145(4) -.0709(3) .1888(2) .036 Uiso calc R H
C5 1 .2272(3) -0.1338(3) .1015(2) .0259(7) Uani d . C
H5A 1 .2796(3) -0.1167(3) .0350(2) .031 Uiso calc R H
H5B 1 .1205(3) -.0985(3) .0942(2) .031 Uiso calc R H
C6 1 .2258(3) -0.3021(3) .1242(2) .0230(7) Uani d . C
C7 1 .3834(4) -0.2848(4) .3519(2) .0309(8) Uani d . C
H7A 1 .4550(4) -0.2687(4) .2950(2) .046 Uiso calc R H
H7B 1 .3780(4) -0.3921(4) .3678(2) .046 Uiso calc R H
H7C 1 .4186(4) -0.2297(4) .4127(2) .046 Uiso calc R H
C8 1 .1162(4) -0.2539(4) .4101(2) .0321(8) Uani d . C
H8A 1 .0145(4) -0.2177(4) .3907(2) .048 Uiso calc R H
H8B 1 .1521(4) -0.1989(4) .4708(2) .048 Uiso calc R H
H8C 1 .1110(4) -0.3613(4) .4261(2) .048 Uiso calc R H
C9 1 .3831(3) -0.3753(3) .1154(2) .0297(8) Uani d . C
H9A 1 .4553(3) -0.3230(3) .1606(2) .045 Uiso calc R H
H9B 1 .4188(3) -0.3690(3) .0440(2) .045 Uiso calc R H
H9C 1 .3761(3) -0.4809(3) .1360(2) .045 Uiso calc R H
C10 1 .1157(4) -0.3827(4) .0543(2) .0313(8) Uani d . C
H10A 1 .0146(4) -0.3361(4) .0596(2) .047 Uiso calc R H
H10B 1 .1090(4) -0.4884(4) .0747(2) .047 Uiso calc R H
H10C 1 .1519(4) -0.3760(4) -.0170(2) .047 Uiso calc R H

loop_
_atom_type_symbol
_atom_type_description
_atom_type_scat_dispersion_real
_atom_type_scat_dispersion_imag
_atom_type_scat_source
C C .0033 .0016 'International Tables Vol C Tables 4.2.6.8 and 6.1.1.4'
H H .0000 .0000 'International Tables Vol C Tables 4.2.6.8 and 6.1.1.4'
N N .0061 .0033 'International Tables Vol C Tables 4.2.6.8 and 6.1.1.4'
Cl Cl .1484 .1585 'International Tables Vol C Tables 4.2.6.8 and 6.1.1.4'

loop_
_geom_angle_atom_site_label_1
_geom_angle_atom_site_label_2
_geom_angle_atom_site_label_3
_geom_angle
_geom_angle_publ_flag
C2 N1 C6 120.6(2) y
C7 C2 N1 111.4(2) y
C7 C2 C8 109.1(2) y
N1 C2 C8 105.1(2) y
C7 C2 C3 112.5(3) y
N1 C2 C3 107.3(2) y
C8 C2 C3 111.2(3) y
C4 C3 C2 112.7(2) y
C5 C4 C3 110.4(2) y
C4 C5 C6 113.7(3) y
C10 C6 N1 105.9(2) y
C10 C6 C9 109.2(2) y
N1 C6 C9 110.9(2) y
C10 C6 C5 110.9(3) y
N1 C6 C5 106.3(2) y
C9 C6 C5 113.4(2) y

loop_
_geom_bond_atom_site_label_1
_geom_bond_atom_site_label_2
_geom_bond_distance
_geom_bond_publ_flag
N1 C2 1.515(4) y
N1 C6 1.525(4) y
C2 C7 1.513(4) y
C2 C8 1.523(4) y
C2 C3 1.528(4) y
C3 C4 1.525(4) y
C4 C5 1.516(4) y
C5 C6 1.528(4) y
C6 C10 1.506(4) y
C6 C9 1.528(4) y

loop_
_cod_related_entry_id
_cod_related_entry_database
_cod_related_entry_code
1 ChemSpider 107545
